data_4064510
loop_
_publ_author_name
'Wicker, Benjamin F.'
'Scott, Jennifer'
'Fout, Alison R.'
'Pink, Maren'
'Mindiola, Daniel J.'

_publ_section_title
;
 Atom-Economical Route to Substituted Pyridines via a Scandium Imide
;
_journal_issue 9
_journal_name_full Organometallics
_journal_page_first 2453
_journal_paper_doi 10.1021/om2001537
_journal_volume 30
_journal_year 2011
_chemical_formula_moiety 'C52 H71 N4 P2 Sc, C5 H12'
_chemical_formula_sum 'C57 H83 N4 P2 Sc'
_chemical_formula_weight 931.17
_chemical_name_systematic
; 
 ? 
;
_space_group_IT_number 14
_symmetry_cell_setting monoclinic
_symmetry_space_group_name_Hall '-P 2yn'
_symmetry_space_group_name_H-M 'P 1 21/n 1'
_atom_sites_solution_hydrogens geom
_atom_sites_solution_primary direct
_atom_sites_solution_secondary difmap
_audit_creation_method SHELXL-97
_cell_angle_alpha 90.00
_cell_angle_beta 95.4270(10)
_cell_angle_gamma 90.00
_cell_formula_units_Z 4
_cell_length_a 11.6728(7)
_cell_length_b 15.4693(8)
_cell_length_c 30.9914(17)
_cell_measurement_reflns_used 9967
_cell_measurement_temperature 296(2)
_cell_measurement_theta_max 27.4
_cell_measurement_theta_min 3.49
_cell_volume 5571.0(5)
_computing_cell_refinement 'APEX II v.2.2 (Bruker, 2007)'
_computing_data_collection 'APEX II v.2.2 (Bruker, 2007)'
_computing_data_reduction 'APEX II v.2.2 (Bruker, 2007)'
_computing_molecular_graphics 'SHELXTL (Bruker, 2003)'
_computing_publication_material 'SHELXTL (Bruker, 2003)'
_computing_structure_refinement 'SHELXL-97 (Sheldrick, 1997)'
_computing_structure_solution 'SHELXD  (Sheldrick, 2007)'
_diffrn_ambient_temperature 296(2)
_diffrn_detector 'CCD area detector'
_diffrn_detector_area_resol_mean 83.33
_diffrn_detector_type 'Bruker SMART APEXII'
_diffrn_measured_fraction_theta_full 0.997
_diffrn_measured_fraction_theta_max 0.997
_diffrn_measurement_details '0.30 degree frames measured for 20 seconds each'
_diffrn_measurement_device 'APEX II Kappa Duo'
_diffrn_measurement_device_type Kappa
_diffrn_measurement_method 'omega and phi scans'
_diffrn_radiation_monochromator graphite
_diffrn_radiation_source 'fine-focus sealed tube'
_diffrn_radiation_type MoK\a
_diffrn_radiation_wavelength 0.71073
_diffrn_reflns_av_R_equivalents 0.0440
_diffrn_reflns_av_sigmaI/netI 0.0338
_diffrn_reflns_limit_h_max 15
_diffrn_reflns_limit_h_min -15
_diffrn_reflns_limit_k_max 20
_diffrn_reflns_limit_k_min -20
_diffrn_reflns_limit_l_max 40
_diffrn_reflns_limit_l_min -40
_diffrn_reflns_number 64844
_diffrn_reflns_theta_full 27.50
_diffrn_reflns_theta_max 27.50
_diffrn_reflns_theta_min 1.81
_exptl_absorpt_coefficient_mu 0.227
_exptl_absorpt_correction_T_max 0.9910
_exptl_absorpt_correction_T_min 0.9776
_exptl_absorpt_correction_type multi-scan
_exptl_absorpt_process_details 'SADABS, R. Blessing; 1995'
_exptl_crystal_colour yellow
_exptl_crystal_density_diffrn 1.110
_exptl_crystal_density_method 'not measured'
_exptl_crystal_description block
_exptl_crystal_F_000 2016
_exptl_crystal_size_max 0.10
_exptl_crystal_size_mid 0.09
_exptl_crystal_size_min 0.04
_refine_diff_density_max 1.104
_refine_diff_density_min -0.440
_refine_diff_density_rms 0.056
_refine_ls_extinction_method none
_refine_ls_goodness_of_fit_ref 1.031
_refine_ls_hydrogen_treatment riding
_refine_ls_matrix_type full
_refine_ls_number_parameters 592
_refine_ls_number_reflns 12744
_refine_ls_number_restraints 20
_refine_ls_restrained_S_all 1.045
_refine_ls_R_factor_all 0.0622
_refine_ls_R_factor_gt 0.0459
_refine_ls_shift/su_max 0.025
_refine_ls_shift/su_mean 0.000
_refine_ls_structure_factor_coef Fsqd
_refine_ls_weighting_details 'calc w=1/[\s^2^(Fo^2^)+(0.0724P)^2^+3.0091P] where P=(Fo^2^+2Fc^2^)/3'
_refine_ls_weighting_scheme calc
_refine_ls_wR_factor_gt 0.1261
_refine_ls_wR_factor_ref 0.1379
_reflns_number_gt 10036
_reflns_number_total 12744
_reflns_threshold_expression >2sigma(I)
_cod_data_source_file om2001537_si_003.cif
_cod_data_source_block 2a
_cod_depositor_comments
;
The following automatic conversions were performed:
'___diffrn_measurement_details' tag replaced with
'_diffrn_measurement_details'.

Automatic conversion script
Id: cif_correct_tags 1440 2010-10-19 06:21:57Z saulius 
;
_cod_original_sg_symbol_H-M P2(1)/n
_cod_database_code 4064510

loop_
_symmetry_equiv_pos_as_xyz
'x, y, z'
'-x+1/2, y+1/2, -z+1/2'
'-x, -y, -z'
'x-1/2, -y-1/2, z-1/2'

loop_
_atom_site_label
_atom_site_type_symbol
_atom_site_fract_x
_atom_site_fract_y
_atom_site_fract_z
_atom_site_U_iso_or_equiv
_atom_site_adp_type
_atom_site_occupancy
_atom_site_symmetry_multiplicity
_atom_site_calc_flag
_atom_site_refinement_flags
_atom_site_disorder_assembly
_atom_site_disorder_group
Sc1 Sc 0.68839(3) 0.64763(2) 0.140969(10) 0.01977(9) Uani 1 1 d . . .
N1 N 0.51114(13) 0.64540(10) 0.11356(5) 0.0219(3) Uani 1 1 d . . .
N2 N 0.66139(15) 0.65134(11) 0.20620(5) 0.0271(3) Uani 1 1 d . . .
H2A H 0.5887 0.6614 0.2054 0.032 Uiso 1 1 calc R . .
N3 N 0.79266(14) 0.61804(11) 0.08686(5) 0.0255(3) Uani 1 1 d . . .
N4 N 1.02319(17) 0.75082(14) 0.13504(7) 0.0446(5) Uani 1 1 d . . .
P1 P 0.61254(4) 0.81522(3) 0.125208(16) 0.02452(11) Uani 1 1 d . . .
P2 P 0.61905(4) 0.47563(3) 0.140361(14) 0.02084(11) Uani 1 1 d . . .
C1 C 0.70079(19) 0.90691(13) 0.10839(7) 0.0331(4) Uani 1 1 d . . .
H1A H 0.6535 0.9594 0.1062 0.040 Uiso 1 1 calc R . .
C2 C 0.7481(2) 0.88983(15) 0.06492(8) 0.0399(5) Uani 1 1 d . . .
H2B H 0.7952 0.9377 0.0578 0.060 Uiso 1 1 calc R . .
H2C H 0.6854 0.8831 0.0428 0.060 Uiso 1 1 calc R . .
H2D H 0.7935 0.8380 0.0668 0.060 Uiso 1 1 calc R . .
C3 C 0.8014(2) 0.91985(16) 0.14359(9) 0.0450(6) Uani 1 1 d . . .
H3A H 0.8563 0.9590 0.1332 0.067 Uiso 1 1 calc R . .
H3B H 0.8378 0.8652 0.1504 0.067 Uiso 1 1 calc R . .
H3C H 0.7728 0.9434 0.1692 0.067 Uiso 1 1 calc R . .
C4 C 0.51588(19) 0.85824(14) 0.16494(7) 0.0344(5) Uani 1 1 d . . .
H4B H 0.4619 0.8115 0.1698 0.041 Uiso 1 1 calc R . .
C5 C 0.5805(2) 0.87753(18) 0.20909(7) 0.0464(6) Uani 1 1 d . . .
H5A H 0.5263 0.8856 0.2302 0.070 Uiso 1 1 calc R . .
H5B H 0.6255 0.9291 0.2072 0.070 Uiso 1 1 calc R . .
H5C H 0.6304 0.8300 0.2177 0.070 Uiso 1 1 calc R . .
C6 C 0.4423(2) 0.93532(17) 0.14895(9) 0.0491(6) Uani 1 1 d . . .
H6A H 0.3889 0.9488 0.1697 0.074 Uiso 1 1 calc R . .
H6B H 0.4006 0.9213 0.1217 0.074 Uiso 1 1 calc R . .
H6C H 0.4910 0.9843 0.1454 0.074 Uiso 1 1 calc R . .
C7 C 0.50787(16) 0.78859(12) 0.07984(6) 0.0238(4) Uani 1 1 d . . .
C8 C 0.46671(18) 0.84450(13) 0.04649(6) 0.0289(4) Uani 1 1 d . . .
H8A H 0.4939 0.9010 0.0467 0.035 Uiso 1 1 calc R . .
C9 C 0.38631(18) 0.81850(13) 0.01292(6) 0.0304(4) Uani 1 1 d . . .
C10 C 0.3425(2) 0.88049(17) -0.02286(8) 0.0470(6) Uani 1 1 d . . .
H10A H 0.3772 0.9362 -0.0175 0.071 Uiso 1 1 calc R . .
H10B H 0.2604 0.8856 -0.0235 0.071 Uiso 1 1 calc R . .
H10C H 0.3623 0.8589 -0.0502 0.071 Uiso 1 1 calc R . .
C11 C 0.34730(17) 0.73341(13) 0.01374(6) 0.0280(4) Uani 1 1 d . . .
H11A H 0.2940 0.7142 -0.0084 0.034 Uiso 1 1 calc R . .
C12 C 0.38568(16) 0.67646(13) 0.04659(6) 0.0253(4) Uani 1 1 d . . .
H12A H 0.3573 0.6203 0.0461 0.030 Uiso 1 1 calc R . .
C13 C 0.46662(15) 0.70223(11) 0.08064(6) 0.0216(4) Uani 1 1 d . . .
C14 C 0.43319(16) 0.58805(12) 0.13060(6) 0.0225(4) Uani 1 1 d . . .
C15 C 0.31896(17) 0.61215(13) 0.13592(6) 0.0284(4) Uani 1 1 d . . .
H15A H 0.2925 0.6659 0.1259 0.034 Uiso 1 1 calc R . .
C16 C 0.24534(18) 0.55821(15) 0.15556(7) 0.0348(5) Uani 1 1 d . . .
H16A H 0.1709 0.5768 0.1588 0.042 Uiso 1 1 calc R . .
C17 C 0.28000(18) 0.47608(15) 0.17072(7) 0.0348(5) Uani 1 1 d . . .
C18 C 0.1988(2) 0.41699(19) 0.19226(10) 0.0556(7) Uani 1 1 d . . .
H18A H 0.2348 0.3617 0.1977 0.083 Uiso 1 1 calc R . .
H18B H 0.1291 0.4098 0.1735 0.083 Uiso 1 1 calc R . .
H18C H 0.1812 0.4421 0.2192 0.083 Uiso 1 1 calc R . .
C19 C 0.39228(17) 0.45138(13) 0.16546(6) 0.0296(4) Uani 1 1 d . . .
H19A H 0.4172 0.3971 0.1752 0.035 Uiso 1 1 calc R . .
C20 C 0.46968(16) 0.50521(12) 0.14603(6) 0.0232(4) Uani 1 1 d . . .
C21 C 0.60961(17) 0.41185(12) 0.08903(6) 0.0245(4) Uani 1 1 d . . .
H21A H 0.6885 0.4003 0.0823 0.029 Uiso 1 1 calc R . .
C22 C 0.55122(18) 0.46596(13) 0.05178(6) 0.0277(4) Uani 1 1 d . . .
H22A H 0.5584 0.4370 0.0248 0.041 Uiso 1 1 calc R . .
H22B H 0.5875 0.5216 0.0514 0.041 Uiso 1 1 calc R . .
H22C H 0.4712 0.4731 0.0558 0.041 Uiso 1 1 calc R . .
C23 C 0.5492(2) 0.32451(13) 0.09174(6) 0.0330(5) Uani 1 1 d . . .
H23A H 0.5417 0.2978 0.0637 0.049 Uiso 1 1 calc R . .
H23B H 0.4742 0.3331 0.1013 0.049 Uiso 1 1 calc R . .
H23C H 0.5937 0.2878 0.1119 0.049 Uiso 1 1 calc R . .
C24 C 0.65722(17) 0.39270(12) 0.18269(6) 0.0244(4) Uani 1 1 d . . .
H24A H 0.6034 0.3444 0.1776 0.029 Uiso 1 1 calc R . .
C25 C 0.77893(18) 0.35830(13) 0.17816(6) 0.0298(4) Uani 1 1 d . . .
H25A H 0.7954 0.3114 0.1981 0.045 Uiso 1 1 calc R . .
H25B H 0.8339 0.4038 0.1845 0.045 Uiso 1 1 calc R . .
H25C H 0.7836 0.3382 0.1491 0.045 Uiso 1 1 calc R . .
C26 C 0.64705(19) 0.42656(13) 0.22858(6) 0.0305(4) Uani 1 1 d . . .
H26A H 0.6632 0.3806 0.2491 0.046 Uiso 1 1 calc R . .
H26B H 0.5704 0.4476 0.2307 0.046 Uiso 1 1 calc R . .
H26C H 0.7011 0.4727 0.2348 0.046 Uiso 1 1 calc R . .
C27 C 0.69422(18) 0.64679(12) 0.25045(6) 0.0258(4) Uani 1 1 d . . .
C28 C 0.61259(19) 0.63090(12) 0.28117(6) 0.0294(4) Uani 1 1 d . . .
C29 C 0.6512(2) 0.62920(13) 0.32508(6) 0.0353(5) Uani 1 1 d . . .
H29A H 0.5980 0.6209 0.3452 0.042 Uiso 1 1 calc R . .
C30 C 0.7659(2) 0.63941(14) 0.33974(7) 0.0398(5) Uani 1 1 d . . .
H30A H 0.7893 0.6376 0.3693 0.048 Uiso 1 1 calc R . .
C31 C 0.8458(2) 0.65233(13) 0.30996(7) 0.0354(5) Uani 1 1 d . . .
H31A H 0.9231 0.6581 0.3198 0.042 Uiso 1 1 calc R . .
C32 C 0.81262(18) 0.65685(12) 0.26548(6) 0.0286(4) Uani 1 1 d . . .
C33 C 0.90092(19) 0.67031(14) 0.23294(7) 0.0322(4) Uani 1 1 d . . .
H33A H 0.8667 0.7100 0.2107 0.039 Uiso 1 1 calc R . .
C34 C 1.0146(2) 0.71021(18) 0.25171(9) 0.0482(6) Uani 1 1 d . . .
H34A H 1.0608 0.7239 0.2286 0.072 Uiso 1 1 calc R . .
H34B H 1.0551 0.6698 0.2711 0.072 Uiso 1 1 calc R . .
H34C H 0.9995 0.7620 0.2672 0.072 Uiso 1 1 calc R . .
C35 C 0.9247(2) 0.58496(14) 0.21022(7) 0.0372(5) Uani 1 1 d . . .
H35A H 0.8531 0.5593 0.1990 0.056 Uiso 1 1 calc R . .
H35B H 0.9647 0.5462 0.2306 0.056 Uiso 1 1 calc R . .
H35C H 0.9711 0.5960 0.1868 0.056 Uiso 1 1 calc R . .
C36 C 0.4857(2) 0.61648(15) 0.26654(7) 0.0374(5) Uani 1 1 d . . .
H36A H 0.4819 0.5917 0.2373 0.045 Uiso 1 1 calc R . .
C37 C 0.4262(2) 0.55191(19) 0.29485(9) 0.0515(6) Uani 1 1 d . . .
H37A H 0.4709 0.4998 0.2980 0.077 Uiso 1 1 calc R . .
H37B H 0.3508 0.5388 0.2814 0.077 Uiso 1 1 calc R . .
H37C H 0.4199 0.5768 0.3229 0.077 Uiso 1 1 calc R . .
C38 C 0.4186(3) 0.7016(2) 0.26286(11) 0.0614(8) Uani 1 1 d . . .
H38A H 0.4516 0.7391 0.2426 0.092 Uiso 1 1 calc R . .
H38B H 0.4224 0.7291 0.2907 0.092 Uiso 1 1 calc R . .
H38C H 0.3397 0.6902 0.2529 0.092 Uiso 1 1 calc R . .
C39 C 0.84861(16) 0.67652(12) 0.10992(6) 0.0255(4) Uani 1 1 d . . .
C40 C 0.95888(16) 0.71703(12) 0.10028(6) 0.0274(4) Uani 1 1 d . . .
C41 C 0.98862(17) 0.72618(14) 0.05861(7) 0.0323(4) Uani 1 1 d . . .
H41A H 0.9441 0.7013 0.0354 0.039 Uiso 1 1 calc R . .
C42 C 1.0858(2) 0.77297(17) 0.05210(9) 0.0464(6) Uani 1 1 d . . .
H42A H 1.1062 0.7810 0.0241 0.056 Uiso 1 1 calc R . .
C43 C 1.1531(2) 0.80796(16) 0.08649(9) 0.0466(6) Uani 1 1 d . . .
H43A H 1.2192 0.8391 0.0822 0.056 Uiso 1 1 calc R . .
C44 C 1.1200(2) 0.79566(18) 0.12754(9) 0.0483(6) Uani 1 1 d . . .
H44A H 1.1654 0.8188 0.1510 0.058 Uiso 1 1 calc R . .
C45 C 0.82025(16) 0.57020(13) 0.04921(6) 0.0276(4) Uani 1 1 d . . .
C46 C 0.76819(17) 0.59467(14) 0.00825(6) 0.0306(4) Uani 1 1 d . . .
C47 C 0.6972(2) 0.67564(16) 0.00292(7) 0.0394(5) Uani 1 1 d . . .
H47A H 0.7432 0.7243 0.0130 0.059 Uiso 1 1 calc R . .
H47B H 0.6320 0.6708 0.0195 0.059 Uiso 1 1 calc R . .
H47C H 0.6712 0.6835 -0.0271 0.059 Uiso 1 1 calc R . .
C48 C 0.78395(18) 0.54136(16) -0.02713(7) 0.0363(5) Uani 1 1 d . . .
H48A H 0.7519 0.5573 -0.0546 0.044 Uiso 1 1 calc R . .
C49 C 0.84629(18) 0.46540(15) -0.02202(7) 0.0375(5) Uani 1 1 d . . .
H49A H 0.8538 0.4297 -0.0457 0.045 Uiso 1 1 calc R . .
C50 C 0.89718(18) 0.44273(15) 0.01832(7) 0.0364(5) Uani 1 1 d . . .
H50A H 0.9393 0.3917 0.0214 0.044 Uiso 1 1 calc R . .
C51 C 0.88691(17) 0.49479(14) 0.05475(7) 0.0309(4) Uani 1 1 d . . .
C52 C 0.9471(2) 0.47160(16) 0.09808(7) 0.0391(5) Uani 1 1 d . . .
H52A H 0.9770 0.4139 0.0970 0.059 Uiso 1 1 calc R . .
H52B H 0.8937 0.4748 0.1197 0.059 Uiso 1 1 calc R . .
H52C H 1.0093 0.5113 0.1052 0.059 Uiso 1 1 calc R . .
C1S C 0.3751(7) 1.1122(6) 0.0717(3) 0.089(2) Uiso 0.511(6) 1 d PDU A 1
H1SA H 0.4260 1.0641 0.0694 0.134 Uiso 0.511(6) 1 calc PR A 1
H1SB H 0.3950 1.1419 0.0985 0.134 Uiso 0.511(6) 1 calc PR A 1
H1SC H 0.3821 1.1512 0.0479 0.134 Uiso 0.511(6) 1 calc PR A 1
C2S C 0.2531(10) 1.0802(11) 0.0702(9) 0.279(11) Uiso 0.511(6) 1 d PDU A 1
H2SA H 0.2333 1.0536 0.0422 0.335 Uiso 0.511(6) 1 calc PR A 1
H2SB H 0.2502 1.0353 0.0920 0.335 Uiso 0.511(6) 1 calc PR A 1
C3S C 0.1658(10) 1.1433(17) 0.0772(12) 0.231(5) Uiso 0.511(6) 1 d PDU A 1
H3S1 H 0.1855 1.1954 0.0622 0.277 Uiso 0.511(6) 1 calc PR A 1
H3S2 H 0.1740 1.1569 0.1079 0.277 Uiso 0.511(6) 1 calc PR A 1
C4S C 0.0396(9) 1.1272(7) 0.0650(4) 0.141(4) Uiso 0.511(6) 1 d PDU A 1
H4SA H 0.0116 1.0805 0.0820 0.170 Uiso 0.511(6) 1 calc PR A 1
H4SB H 0.0252 1.1129 0.0345 0.170 Uiso 0.511(6) 1 calc PR A 1
C5S C -0.0172(9) 1.2118(7) 0.0749(4) 0.131(4) Uiso 0.511(6) 1 d PDU A 1
H5SA H -0.0845 1.2005 0.0896 0.196 Uiso 0.511(6) 1 calc PR A 1
H5SB H -0.0389 1.2421 0.0483 0.196 Uiso 0.511(6) 1 calc PR A 1
H5SC H 0.0357 1.2465 0.0931 0.196 Uiso 0.511(6) 1 calc PR A 1
C1D C 0.3123(18) 1.2027(15) 0.1382(6) 0.278(12) Uiso 0.489(6) 1 d PDU A 2
H1DA H 0.3858 1.2299 0.1371 0.417 Uiso 0.489(6) 1 calc PR A 2
H1DB H 0.3159 1.1633 0.1622 0.417 Uiso 0.489(6) 1 calc PR A 2
H1DC H 0.2550 1.2459 0.1418 0.417 Uiso 0.489(6) 1 calc PR A 2
C2D C 0.2822(10) 1.1555(9) 0.0982(4) 0.137(4) Uiso 0.489(6) 1 d PDU A 2
H2DA H 0.3022 1.0951 0.1026 0.165 Uiso 0.489(6) 1 calc PR A 2
H2DB H 0.3271 1.1779 0.0759 0.165 Uiso 0.489(6) 1 calc PR A 2
C3D C 0.1554(14) 1.1624(18) 0.0828(11) 0.231(5) Uiso 0.489(6) 1 d PDU A 2
H3DA H 0.1082 1.1564 0.1067 0.277 Uiso 0.489(6) 1 calc PR A 2
H3DB H 0.1382 1.2173 0.0684 0.277 Uiso 0.489(6) 1 calc PR A 2
C4D C 0.1366(13) 1.0900(11) 0.0522(6) 0.195(7) Uiso 0.489(6) 1 d PDU A 2
H4DA H 0.1861 1.0448 0.0651 0.233 Uiso 0.489(6) 1 calc PR A 2
H4DB H 0.1729 1.1091 0.0269 0.233 Uiso 0.489(6) 1 calc PR A 2
C5D C 0.0333(14) 1.0428(11) 0.0335(6) 0.202(7) Uiso 0.489(6) 1 d PDU A 2
H5DA H 0.0479 1.0183 0.0061 0.304 Uiso 0.489(6) 1 calc PR A 2
H5DB H -0.0306 1.0820 0.0294 0.304 Uiso 0.489(6) 1 calc PR A 2
H5DC H 0.0155 0.9973 0.0529 0.304 Uiso 0.489(6) 1 calc PR A 2

loop_
_atom_site_aniso_label
_atom_site_aniso_U_11
_atom_site_aniso_U_22
_atom_site_aniso_U_33
_atom_site_aniso_U_23
_atom_site_aniso_U_13
_atom_site_aniso_U_12
Sc1 0.01998(17) 0.02005(17) 0.01875(16) -0.00062(12) -0.00087(12) 0.00065(13)
N1 0.0226(7) 0.0202(7) 0.0221(7) 0.0014(6) -0.0017(6) 0.0002(6)
N2 0.0284(8) 0.0307(9) 0.0218(7) -0.0018(6) 0.0005(6) 0.0050(7)
N3 0.0255(8) 0.0272(8) 0.0240(7) -0.0017(6) 0.0033(6) -0.0003(7)
N4 0.0339(10) 0.0532(12) 0.0456(11) -0.0055(9) -0.0021(8) -0.0029(9)
P1 0.0268(2) 0.0190(2) 0.0266(2) -0.00166(18) -0.00342(19) -0.00025(19)
P2 0.0235(2) 0.0191(2) 0.0194(2) 0.00082(17) -0.00116(17) 0.00136(18)
C1 0.0333(11) 0.0194(9) 0.0458(12) 0.0008(8) -0.0006(9) -0.0025(8)
C2 0.0376(12) 0.0319(11) 0.0506(13) 0.0087(10) 0.0057(10) -0.0031(10)
C3 0.0403(13) 0.0338(12) 0.0588(15) -0.0078(11) -0.0065(11) -0.0115(10)
C4 0.0356(11) 0.0327(11) 0.0343(10) -0.0075(9) 0.0000(9) 0.0019(9)
C5 0.0535(15) 0.0483(14) 0.0359(12) -0.0152(11) -0.0029(11) 0.0039(12)
C6 0.0466(14) 0.0476(14) 0.0522(14) -0.0100(12) 0.0006(11) 0.0161(12)
C7 0.0252(9) 0.0214(9) 0.0241(8) -0.0008(7) -0.0021(7) 0.0010(7)
C8 0.0327(10) 0.0221(9) 0.0312(10) 0.0041(8) -0.0007(8) 0.0016(8)
C9 0.0331(11) 0.0317(10) 0.0253(9) 0.0058(8) -0.0021(8) 0.0062(9)
C10 0.0552(15) 0.0442(13) 0.0386(12) 0.0136(11) -0.0114(11) 0.0062(12)
C11 0.0259(9) 0.0344(10) 0.0225(9) -0.0010(8) -0.0041(7) 0.0033(8)
C12 0.0257(9) 0.0251(9) 0.0244(9) -0.0018(7) -0.0009(7) -0.0001(8)
C13 0.0208(8) 0.0209(8) 0.0227(8) -0.0002(7) 0.0003(7) 0.0030(7)
C14 0.0233(9) 0.0238(9) 0.0197(8) -0.0007(7) -0.0017(7) -0.0008(7)
C15 0.0274(10) 0.0272(10) 0.0302(9) 0.0034(8) 0.0002(8) 0.0036(8)
C16 0.0238(10) 0.0410(12) 0.0399(11) 0.0058(9) 0.0054(8) 0.0032(9)
C17 0.0291(10) 0.0385(12) 0.0371(11) 0.0082(9) 0.0048(9) -0.0036(9)
C18 0.0365(13) 0.0582(16) 0.0740(18) 0.0263(14) 0.0155(13) -0.0041(12)
C19 0.0315(10) 0.0263(10) 0.0304(10) 0.0050(8) 0.0005(8) -0.0026(8)
C20 0.0243(9) 0.0235(9) 0.0212(8) 0.0001(7) -0.0006(7) -0.0005(7)
C21 0.0284(9) 0.0234(9) 0.0210(8) -0.0007(7) -0.0009(7) 0.0017(8)
C22 0.0343(10) 0.0274(10) 0.0203(8) 0.0006(7) -0.0025(7) -0.0004(8)
C23 0.0470(13) 0.0238(10) 0.0268(9) -0.0024(8) -0.0035(9) -0.0040(9)
C24 0.0303(10) 0.0208(9) 0.0213(8) 0.0023(7) -0.0021(7) 0.0003(7)
C25 0.0349(11) 0.0248(9) 0.0285(9) 0.0029(8) -0.0024(8) 0.0064(8)
C26 0.0380(11) 0.0305(10) 0.0219(9) 0.0023(8) -0.0025(8) 0.0052(9)
C27 0.0358(10) 0.0190(8) 0.0222(8) -0.0034(7) 0.0010(8) 0.0034(8)
C28 0.0403(11) 0.0211(9) 0.0270(9) -0.0024(7) 0.0046(8) 0.0021(8)
C29 0.0573(14) 0.0244(10) 0.0249(9) 0.0000(8) 0.0077(9) -0.0020(10)
C30 0.0654(16) 0.0305(11) 0.0219(9) 0.0007(8) -0.0037(10) -0.0023(11)
C31 0.0466(13) 0.0280(10) 0.0294(10) -0.0022(8) -0.0074(9) -0.0009(9)
C32 0.0371(11) 0.0221(9) 0.0257(9) -0.0036(7) -0.0021(8) 0.0032(8)
C33 0.0346(11) 0.0281(10) 0.0332(10) -0.0045(8) -0.0005(9) 0.0007(9)
C34 0.0379(13) 0.0548(15) 0.0511(14) -0.0106(12) 0.0005(11) -0.0057(12)
C35 0.0394(12) 0.0326(11) 0.0403(11) -0.0062(9) 0.0066(10) 0.0050(9)
C36 0.0384(12) 0.0397(12) 0.0356(11) -0.0013(9) 0.0112(9) 0.0040(10)
C37 0.0502(15) 0.0598(16) 0.0466(14) 0.0032(12) 0.0151(12) -0.0094(13)
C38 0.0502(16) 0.0573(17) 0.078(2) 0.0054(15) 0.0147(15) 0.0184(14)
C39 0.0244(9) 0.0261(9) 0.0256(9) 0.0010(7) 0.0004(7) 0.0015(8)
C40 0.0239(9) 0.0226(9) 0.0357(10) -0.0015(8) 0.0027(8) 0.0017(8)
C41 0.0273(10) 0.0369(11) 0.0333(10) -0.0034(9) 0.0062(8) -0.0027(9)
C42 0.0380(13) 0.0526(15) 0.0506(14) 0.0032(12) 0.0149(11) -0.0009(11)
C43 0.0296(11) 0.0356(12) 0.0757(18) -0.0002(12) 0.0103(11) -0.0083(10)
C44 0.0316(12) 0.0526(15) 0.0587(15) -0.0136(12) -0.0057(11) -0.0038(11)
C45 0.0245(9) 0.0317(10) 0.0273(9) -0.0065(8) 0.0063(7) -0.0080(8)
C46 0.0275(10) 0.0355(11) 0.0289(10) -0.0040(8) 0.0038(8) -0.0071(8)
C47 0.0441(13) 0.0444(13) 0.0292(10) 0.0015(9) 0.0005(9) 0.0021(11)
C48 0.0300(10) 0.0515(13) 0.0278(10) -0.0083(9) 0.0049(8) -0.0122(10)
C49 0.0292(11) 0.0457(13) 0.0387(11) -0.0186(10) 0.0088(9) -0.0119(10)
C50 0.0292(10) 0.0345(11) 0.0466(12) -0.0126(9) 0.0096(9) -0.0056(9)
C51 0.0254(10) 0.0344(11) 0.0337(10) -0.0058(8) 0.0070(8) -0.0069(8)
C52 0.0368(12) 0.0401(12) 0.0404(12) -0.0020(10) 0.0049(9) 0.0042(10)

loop_
_atom_type_symbol
_atom_type_description
_atom_type_scat_dispersion_real
_atom_type_scat_dispersion_imag
_atom_type_scat_source
C C 0.0033 0.0016 'International Tables Vol C Tables 4.2.6.8 and 6.1.1.4'
H H 0.0000 0.0000 'International Tables Vol C Tables 4.2.6.8 and 6.1.1.4'
N N 0.0061 0.0033 'International Tables Vol C Tables 4.2.6.8 and 6.1.1.4'
P P 0.1023 0.0942 'International Tables Vol C Tables 4.2.6.8 and 6.1.1.4'
Sc Sc 0.2519 0.3716 'International Tables Vol C Tables 4.2.6.8 and 6.1.1.4'

loop_
_geom_angle_atom_site_label_1
_geom_angle_atom_site_label_2
_geom_angle_atom_site_label_3
_geom_angle
N2 Sc1 N1 98.94(6)
N2 Sc1 N3 152.79(7)
N1 Sc1 N3 105.89(6)
N2 Sc1 C39 128.75(7)
N1 Sc1 C39 130.16(6)
N3 Sc1 C39 33.82(6)
N2 Sc1 P1 94.04(5)
N1 Sc1 P1 70.56(4)
N3 Sc1 P1 104.47(5)
C39 Sc1 P1 90.20(5)
N2 Sc1 P2 87.83(5)
N1 Sc1 P2 73.43(4)
N3 Sc1 P2 88.71(4)
C39 Sc1 P2 116.40(5)
P1 Sc1 P2 143.802(19)
C13 N1 C14 117.23(15)
C13 N1 Sc1 123.28(12)
C14 N1 Sc1 119.40(11)
C27 N2 Sc1 154.96(14)
C27 N2 H2A 102.5
Sc1 N2 H2A 102.5
C39 N3 C45 131.82(16)
C39 N3 Sc1 73.80(11)
C45 N3 Sc1 154.16(13)
C40 N4 C44 117.7(2)
C7 P1 C1 107.80(9)
C7 P1 C4 100.75(9)
C1 P1 C4 107.36(10)
C7 P1 Sc1 96.00(6)
C1 P1 Sc1 126.04(7)
C4 P1 Sc1 114.84(7)
C20 P2 C24 105.80(8)
C20 P2 C21 103.55(9)
C24 P2 C21 103.16(8)
C20 P2 Sc1 92.26(6)
C24 P2 Sc1 127.26(6)
C21 P2 Sc1 120.35(6)
C2 C1 C3 109.45(19)
C2 C1 P1 111.86(14)
C3 C1 P1 107.87(15)
C2 C1 H1A 109.2
C3 C1 H1A 109.2
P1 C1 H1A 109.2
C1 C2 H2B 109.5
C1 C2 H2C 109.5
H2B C2 H2C 109.5
C1 C2 H2D 109.5
H2B C2 H2D 109.5
H2C C2 H2D 109.5
C1 C3 H3A 109.5
C1 C3 H3B 109.5
H3A C3 H3B 109.5
C1 C3 H3C 109.5
H3A C3 H3C 109.5
H3B C3 H3C 109.5
C6 C4 C5 110.71(19)
C6 C4 P1 114.89(16)
C5 C4 P1 112.43(16)
C6 C4 H4B 106.0
C5 C4 H4B 106.0
P1 C4 H4B 106.0
C4 C5 H5A 109.5
C4 C5 H5B 109.5
H5A C5 H5B 109.5
C4 C5 H5C 109.5
H5A C5 H5C 109.5
H5B C5 H5C 109.5
C4 C6 H6A 109.5
C4 C6 H6B 109.5
H6A C6 H6B 109.5
C4 C6 H6C 109.5
H6A C6 H6C 109.5
H6B C6 H6C 109.5
C8 C7 C13 120.09(17)
C8 C7 P1 126.14(15)
C13 C7 P1 113.76(13)
C9 C8 C7 122.26(18)
C9 C8 H8A 118.9
C7 C8 H8A 118.9
C8 C9 C11 117.22(18)
C8 C9 C10 121.3(2)
C11 C9 C10 121.5(2)
C9 C10 H10A 109.5
C9 C10 H10B 109.5
H10A C10 H10B 109.5
C9 C10 H10C 109.5
H10A C10 H10C 109.5
H10B C10 H10C 109.5
C12 C11 C9 121.95(18)
C12 C11 H11A 119.0
C9 C11 H11A 119.0
C11 C12 C13 121.19(18)
C11 C12 H12A 119.4
C13 C12 H12A 119.4
C12 C13 N1 122.85(16)
C12 C13 C7 117.28(17)
N1 C13 C7 119.80(16)
N1 C14 C15 121.94(17)
N1 C14 C20 120.74(16)
C15 C14 C20 117.17(17)
C16 C15 C14 121.83(19)
C16 C15 H15A 119.1
C14 C15 H15A 119.1
C15 C16 C17 121.61(19)
C15 C16 H16A 119.2
C17 C16 H16A 119.2
C19 C17 C16 117.12(18)
C19 C17 C18 121.4(2)
C16 C17 C18 121.5(2)
C17 C18 H18A 109.5
C17 C18 H18B 109.5
H18A C18 H18B 109.5
C17 C18 H18C 109.5
H18A C18 H18C 109.5
H18B C18 H18C 109.5
C17 C19 C20 122.61(19)
C17 C19 H19A 118.7
C20 C19 H19A 118.7
C19 C20 C14 119.66(17)
C19 C20 P2 123.42(15)
C14 C20 P2 116.91(13)
C23 C21 C22 110.43(16)
C23 C21 P2 114.24(13)
C22 C21 P2 109.85(13)
C23 C21 H21A 107.3
C22 C21 H21A 107.3
P2 C21 H21A 107.3
C21 C22 H22A 109.5
C21 C22 H22B 109.5
H22A C22 H22B 109.5
C21 C22 H22C 109.5
H22A C22 H22C 109.5
H22B C22 H22C 109.5
C21 C23 H23A 109.5
C21 C23 H23B 109.5
H23A C23 H23B 109.5
C21 C23 H23C 109.5
H23A C23 H23C 109.5
H23B C23 H23C 109.5
C26 C24 C25 110.92(16)
C26 C24 P2 112.65(13)
C25 C24 P2 109.67(13)
C26 C24 H24A 107.8
C25 C24 H24A 107.8
P2 C24 H24A 107.8
C24 C25 H25A 109.5
C24 C25 H25B 109.5
H25A C25 H25B 109.5
C24 C25 H25C 109.5
H25A C25 H25C 109.5
H25B C25 H25C 109.5
C24 C26 H26A 109.5
C24 C26 H26B 109.5
H26A C26 H26B 109.5
C24 C26 H26C 109.5
H26A C26 H26C 109.5
H26B C26 H26C 109.5
N2 C27 C32 119.03(17)
N2 C27 C28 121.75(19)
C32 C27 C28 119.21(17)
C29 C28 C27 118.6(2)
C29 C28 C36 120.21(19)
C27 C28 C36 121.15(18)
C30 C29 C28 122.2(2)
C30 C29 H29A 118.9
C28 C29 H29A 118.9
C29 C30 C31 119.3(2)
C29 C30 H30A 120.4
C31 C30 H30A 120.4
C30 C31 C32 121.5(2)
C30 C31 H31A 119.2
C32 C31 H31A 119.2
C31 C32 C27 119.10(19)
C31 C32 C33 121.2(2)
C27 C32 C33 119.66(17)
C32 C33 C34 114.90(18)
C32 C33 C35 110.45(17)
C34 C33 C35 109.51(19)
C32 C33 H33A 107.2
C34 C33 H33A 107.2
C35 C33 H33A 107.2
C33 C34 H34A 109.5
C33 C34 H34B 109.5
H34A C34 H34B 109.5
C33 C34 H34C 109.5
H34A C34 H34C 109.5
H34B C34 H34C 109.5
C33 C35 H35A 109.5
C33 C35 H35B 109.5
H35A C35 H35B 109.5
C33 C35 H35C 109.5
H35A C35 H35C 109.5
H35B C35 H35C 109.5
C28 C36 C38 111.9(2)
C28 C36 C37 113.8(2)
C38 C36 C37 110.3(2)
C28 C36 H36A 106.8
C38 C36 H36A 106.8
C37 C36 H36A 106.8
C36 C37 H37A 109.5
C36 C37 H37B 109.5
H37A C37 H37B 109.5
C36 C37 H37C 109.5
H37A C37 H37C 109.5
H37B C37 H37C 109.5
C36 C38 H38A 109.5
C36 C38 H38B 109.5
H38A C38 H38B 109.5
C36 C38 H38C 109.5
H38A C38 H38C 109.5
H38B C38 H38C 109.5
N3 C39 C40 125.87(17)
N3 C39 Sc1 72.38(11)
C40 C39 Sc1 161.66(14)
N4 C40 C41 122.36(19)
N4 C40 C39 115.26(18)
C41 C40 C39 122.15(18)
C40 C41 C42 118.4(2)
C40 C41 H41A 120.8
C42 C41 H41A 120.8
C43 C42 C41 120.8(2)
C43 C42 H42A 119.6
C41 C42 H42A 119.6
C42 C43 C44 118.2(2)
C42 C43 H43A 120.9
C44 C43 H43A 120.9
N4 C44 C43 122.4(2)
N4 C44 H44A 118.8
C43 C44 H44A 118.8
C51 C45 C46 121.41(18)
C51 C45 N3 119.39(18)
C46 C45 N3 118.76(18)
C48 C46 C45 118.1(2)
C48 C46 C47 121.2(2)
C45 C46 C47 120.69(18)
C46 C47 H47A 109.5
C46 C47 H47B 109.5
H47A C47 H47B 109.5
C46 C47 H47C 109.5
H47A C47 H47C 109.5
H47B C47 H47C 109.5
C49 C48 C46 121.2(2)
C49 C48 H48A 119.4
C46 C48 H48A 119.4
C50 C49 C48 119.8(2)
C50 C49 H49A 120.1
C48 C49 H49A 120.1
C49 C50 C51 121.5(2)
C49 C50 H50A 119.3
C51 C50 H50A 119.3
C50 C51 C45 117.9(2)
C50 C51 C52 121.0(2)
C45 C51 C52 121.05(18)
C51 C52 H52A 109.5
C51 C52 H52B 109.5
H52A C52 H52B 109.5
C51 C52 H52C 109.5
H52A C52 H52C 109.5
H52B C52 H52C 109.5
C3S C2S C1S 116.9(12)
C3S C2S H2SA 108.0
C1S C2S H2SA 108.1
C3S C2S H2SB 108.1
C1S C2S H2SB 108.1
H2SA C2S H2SB 107.3
C2S C3S C4S 122.6(13)
C2S C3S H3S1 106.7
C4S C3S H3S1 106.7
C2S C3S H3S2 106.7
C4S C3S H3S2 106.7
H3S1 C3S H3S2 106.6
C3S C4S C5S 104.0(9)
C3S C4S H4SA 111.0
C5S C4S H4SA 110.9
C3S C4S H4SB 110.9
C5S C4S H4SB 110.9
H4SA C4S H4SB 109.0
C2D C1D H1DA 109.5
C2D C1D H1DB 109.5
H1DA C1D H1DB 109.5
C2D C1D H1DC 109.5
H1DA C1D H1DC 109.5
H1DB C1D H1DC 109.5
C1D C2D C3D 112.6(11)
C1D C2D H2DA 109.1
C3D C2D H2DA 109.1
C1D C2D H2DB 109.1
C3D C2D H2DB 109.1
H2DA C2D H2DB 107.8
C4D C3D C2D 103.4(11)
C4D C3D H3DA 111.1
C2D C3D H3DA 111.1
C4D C3D H3DB 111.1
C2D C3D H3DB 111.1
H3DA C3D H3DB 109.1
C3D C4D C5D 134.0(14)
C3D C4D H4DA 103.7
C5D C4D H4DA 103.7
C3D C4D H4DB 103.7
C5D C4D H4DB 103.7
H4DA C4D H4DB 105.3
C4D C5D H5DA 109.5
C4D C5D H5DB 109.5
H5DA C5D H5DB 109.5
C4D C5D H5DC 109.5
H5DA C5D H5DC 109.5
H5DB C5D H5DC 109.5

loop_
_geom_bond_atom_site_label_1
_geom_bond_atom_site_label_2
_geom_bond_distance
Sc1 N2 2.0761(16)
Sc1 N1 2.1613(16)
Sc1 N3 2.2111(15)
Sc1 C39 2.2279(19)
Sc1 P1 2.7679(6)
Sc1 P2 2.7807(6)
N1 C13 1.408(2)
N1 C14 1.409(2)
N2 C27 1.390(2)
N2 H2A 0.8600
N3 C39 1.291(3)
N3 C45 1.444(2)
N4 C40 1.358(3)
N4 C44 1.365(3)
P1 C7 1.8206(19)
P1 C1 1.856(2)
P1 C4 1.870(2)
P2 C20 1.8271(19)
P2 C24 1.8586(18)
P2 C21 1.8662(18)
C1 C2 1.527(3)
C1 C3 1.538(3)
C1 H1A 0.9800
C2 H2B 0.9600
C2 H2C 0.9600
C2 H2D 0.9600
C3 H3A 0.9600
C3 H3B 0.9600
C3 H3C 0.9600
C4 C6 1.525(3)
C4 C5 1.528(3)
C4 H4B 0.9800
C5 H5A 0.9600
C5 H5B 0.9600
C5 H5C 0.9600
C6 H6A 0.9600
C6 H6B 0.9600
C6 H6C 0.9600
C7 C8 1.398(3)
C7 C13 1.421(3)
C8 C9 1.393(3)
C8 H8A 0.9300
C9 C11 1.394(3)
C9 C10 1.518(3)
C10 H10A 0.9600
C10 H10B 0.9600
C10 H10C 0.9600
C11 C12 1.388(3)
C11 H11A 0.9300
C12 C13 1.406(3)
C12 H12A 0.9300
C14 C15 1.409(3)
C14 C20 1.419(3)
C15 C16 1.380(3)
C15 H15A 0.9300
C16 C17 1.401(3)
C16 H16A 0.9300
C17 C19 1.390(3)
C17 C18 1.516(3)
C18 H18A 0.9600
C18 H18B 0.9600
C18 H18C 0.9600
C19 C20 1.406(3)
C19 H19A 0.9300
C21 C23 1.530(3)
C21 C22 1.533(3)
C21 H21A 0.9800
C22 H22A 0.9600
C22 H22B 0.9600
C22 H22C 0.9600
C23 H23A 0.9600
C23 H23B 0.9600
C23 H23C 0.9600
C24 C26 1.531(3)
C24 C25 1.536(3)
C24 H24A 0.9800
C25 H25A 0.9600
C25 H25B 0.9600
C25 H25C 0.9600
C26 H26A 0.9600
C26 H26B 0.9600
C26 H26C 0.9600
C27 C32 1.425(3)
C27 C28 1.430(3)
C28 C29 1.393(3)
C28 C36 1.524(3)
C29 C30 1.382(4)
C29 H29A 0.9300
C30 C31 1.387(3)
C30 H30A 0.9300
C31 C32 1.398(3)
C31 H31A 0.9300
C32 C33 1.523(3)
C33 C34 1.528(3)
C33 C35 1.534(3)
C33 H33A 0.9800
C34 H34A 0.9600
C34 H34B 0.9600
C34 H34C 0.9600
C35 H35A 0.9600
C35 H35B 0.9600
C35 H35C 0.9600
C36 C38 1.531(4)
C36 C37 1.538(3)
C36 H36A 0.9800
C37 H37A 0.9600
C37 H37B 0.9600
C37 H37C 0.9600
C38 H38A 0.9600
C38 H38B 0.9600
C38 H38C 0.9600
C39 C40 1.487(3)
C40 C41 1.376(3)
C41 C42 1.377(3)
C41 H41A 0.9300
C42 C43 1.374(4)
C42 H42A 0.9300
C43 C44 1.377(4)
C43 H43A 0.9300
C44 H44A 0.9300
C45 C51 1.404(3)
C45 C46 1.406(3)
C46 C48 1.398(3)
C46 C47 1.502(3)
C47 H47A 0.9600
C47 H47B 0.9600
C47 H47C 0.9600
C48 C49 1.383(3)
C48 H48A 0.9300
C49 C50 1.378(3)
C49 H49A 0.9300
C50 C51 1.401(3)
C50 H50A 0.9300
C51 C52 1.499(3)
C52 H52A 0.9600
C52 H52B 0.9600
C52 H52C 0.9600
C1S C2S 1.505(9)
C1S H1SA 0.9600
C1S H1SB 0.9600
C1S H1SC 0.9600
C2S C3S 1.442(9)
C2S H2SA 0.9700
C2S H2SB 0.9700
C3S C4S 1.507(8)
C3S H3S1 0.9700
C3S H3S2 0.9700
C4S C5S 1.512(8)
C4S H4SA 0.9700
C4S H4SB 0.9700
C5S H5SA 0.9600
C5S H5SB 0.9600
C5S H5SC 0.9600
C1D C2D 1.453(9)
C1D H1DA 0.9600
C1D H1DB 0.9600
C1D H1DC 0.9600
C2D C3D 1.516(9)
C2D H2DA 0.9700
C2D H2DB 0.9700
C3D C4D 1.471(9)
C3D H3DA 0.9700
C3D H3DB 0.9700
C4D C5D 1.480(8)
C4D H4DA 0.9700
C4D H4DB 0.9700
C5D H5DA 0.9600
C5D H5DB 0.9600
C5D H5DC 0.9600

loop_
_geom_torsion_atom_site_label_1
_geom_torsion_atom_site_label_2
_geom_torsion_atom_site_label_3
_geom_torsion_atom_site_label_4
_geom_torsion
N2 Sc1 N1 C13 129.33(14)
N3 Sc1 N1 C13 -61.91(14)
C39 Sc1 N1 C13 -34.80(17)
P1 Sc1 N1 C13 38.17(12)
P2 Sc1 N1 C13 -145.65(14)
N2 Sc1 N1 C14 -47.02(14)
N3 Sc1 N1 C14 121.74(13)
C39 Sc1 N1 C14 148.86(13)
P1 Sc1 N1 C14 -138.17(13)
P2 Sc1 N1 C14 38.01(12)
N1 Sc1 N2 C27 169.0(3)
N3 Sc1 N2 C27 13.2(4)
C39 Sc1 N2 C27 -26.5(4)
P1 Sc1 N2 C27 -120.0(3)
P2 Sc1 N2 C27 96.2(3)
N2 Sc1 N3 C39 -63.66(19)
N1 Sc1 N3 C39 141.25(11)
P1 Sc1 N3 C39 67.74(11)
P2 Sc1 N3 C39 -146.38(11)
N2 Sc1 N3 C45 109.6(3)
N1 Sc1 N3 C45 -45.5(3)
C39 Sc1 N3 C45 173.3(4)
P1 Sc1 N3 C45 -119.0(3)
P2 Sc1 N3 C45 26.9(3)
N2 Sc1 P1 C7 -127.10(8)
N1 Sc1 P1 C7 -29.04(7)
N3 Sc1 P1 C7 73.01(8)
C39 Sc1 P1 C7 104.02(8)
P2 Sc1 P1 C7 -35.25(7)
N2 Sc1 P1 C1 115.73(10)
N1 Sc1 P1 C1 -146.21(10)
N3 Sc1 P1 C1 -44.16(10)
C39 Sc1 P1 C1 -13.15(10)
P2 Sc1 P1 C1 -152.42(9)
N2 Sc1 P1 C4 -22.30(9)
N1 Sc1 P1 C4 75.76(9)
N3 Sc1 P1 C4 177.81(9)
C39 Sc1 P1 C4 -151.19(9)
P2 Sc1 P1 C4 69.55(8)
N2 Sc1 P2 C20 70.51(7)
N1 Sc1 P2 C20 -29.48(7)
N3 Sc1 P2 C20 -136.48(7)
C39 Sc1 P2 C20 -156.60(8)
P1 Sc1 P2 C20 -23.37(7)
N2 Sc1 P2 C24 -41.35(9)
N1 Sc1 P2 C24 -141.34(9)
N3 Sc1 P2 C24 111.65(9)
C39 Sc1 P2 C24 91.53(10)
P1 Sc1 P2 C24 -135.23(8)
N2 Sc1 P2 C21 177.66(9)
N1 Sc1 P2 C21 77.67(8)
N3 Sc1 P2 C21 -29.33(8)
C39 Sc1 P2 C21 -49.45(9)
P1 Sc1 P2 C21 83.78(8)
C7 P1 C1 C2 -50.49(18)
C4 P1 C1 C2 -158.29(16)
Sc1 P1 C1 C2 61.19(18)
C7 P1 C1 C3 -170.91(15)
C4 P1 C1 C3 81.29(17)
Sc1 P1 C1 C3 -59.23(17)
C7 P1 C4 C6 -58.25(19)
C1 P1 C4 C6 54.4(2)
Sc1 P1 C4 C6 -160.08(15)
C7 P1 C4 C5 173.92(17)
C1 P1 C4 C5 -73.41(19)
Sc1 P1 C4 C5 72.09(18)
C1 P1 C7 C8 -24.5(2)
C4 P1 C7 C8 87.84(19)
Sc1 P1 C7 C8 -155.42(17)
C1 P1 C7 C13 156.30(14)
C4 P1 C7 C13 -91.36(15)
Sc1 P1 C7 C13 25.37(14)
C13 C7 C8 C9 -0.9(3)
P1 C7 C8 C9 179.99(16)
C7 C8 C9 C11 0.2(3)
C7 C8 C9 C10 179.8(2)
C8 C9 C11 C12 0.4(3)
C10 C9 C11 C12 -179.2(2)
C9 C11 C12 C13 -0.3(3)
C11 C12 C13 N1 -177.32(17)
C11 C12 C13 C7 -0.4(3)
C14 N1 C13 C12 -41.7(2)
Sc1 N1 C13 C12 141.86(15)
C14 N1 C13 C7 141.41(17)
Sc1 N1 C13 C7 -35.0(2)
C8 C7 C13 C12 0.9(3)
P1 C7 C13 C12 -179.80(13)
C8 C7 C13 N1 177.98(17)
P1 C7 C13 N1 -2.8(2)
C13 N1 C14 C15 -36.0(2)
Sc1 N1 C14 C15 140.60(15)
C13 N1 C14 C20 148.60(17)
Sc1 N1 C14 C20 -34.8(2)
N1 C14 C15 C16 -175.12(18)
C20 C14 C15 C16 0.5(3)
C14 C15 C16 C17 -0.9(3)
C15 C16 C17 C19 0.5(3)
C15 C16 C17 C18 -180.0(2)
C16 C17 C19 C20 0.2(3)
C18 C17 C19 C20 -179.3(2)
C17 C19 C20 C14 -0.5(3)
C17 C19 C20 P2 177.91(17)
N1 C14 C20 C19 175.86(17)
C15 C14 C20 C19 0.2(3)
N1 C14 C20 P2 -2.7(2)
C15 C14 C20 P2 -178.35(14)
C24 P2 C20 C19 -22.78(18)
C21 P2 C20 C19 85.37(17)
Sc1 P2 C20 C19 -152.64(16)
C24 P2 C20 C14 155.72(14)
C21 P2 C20 C14 -96.13(15)
Sc1 P2 C20 C14 25.86(14)
C20 P2 C21 C23 -68.20(16)
C24 P2 C21 C23 41.92(17)
Sc1 P2 C21 C23 -169.05(12)
C20 P2 C21 C22 56.52(15)
C24 P2 C21 C22 166.64(13)
Sc1 P2 C21 C22 -44.32(15)
C20 P2 C24 C26 -60.42(16)
C21 P2 C24 C26 -168.85(14)
Sc1 P2 C24 C26 45.06(17)
C20 P2 C24 C25 175.52(13)
C21 P2 C24 C25 67.08(15)
Sc1 P2 C24 C25 -79.01(14)
Sc1 N2 C27 C32 18.8(4)
Sc1 N2 C27 C28 -160.2(2)
N2 C27 C28 C29 -178.52(18)
C32 C27 C28 C29 2.5(3)
N2 C27 C28 C36 1.2(3)
C32 C27 C28 C36 -177.79(18)
C27 C28 C29 C30 -2.2(3)
C36 C28 C29 C30 178.1(2)
C28 C29 C30 C31 0.4(3)
C29 C30 C31 C32 1.2(3)
C30 C31 C32 C27 -0.8(3)
C30 C31 C32 C33 -179.49(19)
N2 C27 C32 C31 179.98(18)
C28 C27 C32 C31 -1.0(3)
N2 C27 C32 C33 -1.4(3)
C28 C27 C32 C33 177.64(17)
C31 C32 C33 C34 -21.3(3)
C27 C32 C33 C34 160.1(2)
C31 C32 C33 C35 103.2(2)
C27 C32 C33 C35 -75.4(2)
C29 C28 C36 C38 91.3(2)
C27 C28 C36 C38 -88.4(2)
C29 C28 C36 C37 -34.5(3)
C27 C28 C36 C37 145.8(2)
C45 N3 C39 C40 6.0(3)
Sc1 N3 C39 C40 -178.0(2)
C45 N3 C39 Sc1 -176.1(2)
N2 Sc1 C39 N3 148.30(11)
N1 Sc1 C39 N3 -51.97(14)
P1 Sc1 C39 N3 -116.35(11)
P2 Sc1 C39 N3 38.17(12)
N2 Sc1 C39 C40 -37.0(5)
N1 Sc1 C39 C40 122.8(4)
N3 Sc1 C39 C40 174.7(5)
P1 Sc1 C39 C40 58.4(5)
P2 Sc1 C39 C40 -147.1(4)
C44 N4 C40 C41 0.4(3)
C44 N4 C40 C39 -174.2(2)
N3 C39 C40 N4 -156.4(2)
Sc1 C39 C40 N4 29.8(5)
N3 C39 C40 C41 29.0(3)
Sc1 C39 C40 C41 -144.8(4)
N4 C40 C41 C42 -1.5(3)
C39 C40 C41 C42 172.8(2)
C40 C41 C42 C43 1.6(4)
C41 C42 C43 C44 -0.6(4)
C40 N4 C44 C43 0.6(4)
C42 C43 C44 N4 -0.5(4)
C39 N3 C45 C51 84.9(3)
Sc1 N3 C45 C51 -86.4(3)
C39 N3 C45 C46 -102.6(2)
Sc1 N3 C45 C46 86.1(3)
C51 C45 C46 C48 0.4(3)
N3 C45 C46 C48 -171.96(17)
C51 C45 C46 C47 -179.94(19)
N3 C45 C46 C47 7.7(3)
C45 C46 C48 C49 1.7(3)
C47 C46 C48 C49 -178.0(2)
C46 C48 C49 C50 -2.1(3)
C48 C49 C50 C51 0.4(3)
C49 C50 C51 C45 1.7(3)
C49 C50 C51 C52 -177.2(2)
C46 C45 C51 C50 -2.0(3)
N3 C45 C51 C50 170.27(17)
C46 C45 C51 C52 176.79(19)
N3 C45 C51 C52 -10.9(3)
C1S C2S C3S C4S 163(2)
C2S C3S C4S C5S -176(3)
C1D C2D C3D C4D -162(2)
C2D C3D C4D C5D 161(2)
